data_4306855
loop_
_publ_author_name
'Ying Wang'
'Bin Ding'
'Peng Cheng'
'Dai-Zheng Liao'
'Shi-Ping Yan'

_publ_section_title
;
Tuned Triazolatesilver(I) Luminescent Complexes from Zero- to
Three-Dimensionality Based on Bi- to Tetratopic Bridged Ligands
;
_journal_name_full 'Inorganic Chemistry'
_journal_page_first 2002
_journal_page_last 2010
_journal_paper_doi 10.1021/ic060855y
_journal_volume 46
_journal_year 2007
_chemical_formula_sum 'C11 H11 Ag Cl N5 O5'
_chemical_formula_weight 436.57
_chemical_name_systematic
; 
 ? 
;
_space_group_IT_number 12
_symmetry_cell_setting monoclinic
_symmetry_space_group_name_Hall '-C 2y'
_symmetry_space_group_name_H-M 'C 1 2/m 1'
_atom_sites_solution_hydrogens geom
_atom_sites_solution_primary direct
_atom_sites_solution_secondary difmap
_audit_creation_method SHELXL-97
_cell_angle_alpha 90.00
_cell_angle_beta 91.574(2)
_cell_angle_gamma 90.00
_cell_formula_units_Z 4
_cell_length_a 20.014(2)
_cell_length_b 6.4738(8)
_cell_length_c 11.5786(14)
_cell_measurement_reflns_used 2048
_cell_measurement_temperature 293(2)
_cell_measurement_theta_max 27.20
_cell_measurement_theta_min 2.65
_cell_volume 1499.6(3)
_computing_cell_refinement 'Bruker SMART'
_computing_data_collection 'Bruker APEX II'
_computing_data_reduction 'Bruker SAINT'
_computing_molecular_graphics 'Bruker SHELXTL'
_computing_publication_material 'Bruker SHELXTL'
_computing_structure_refinement 'SHELXL-97 (Sheldrick, 1997)'
_computing_structure_solution 'SHELXS-97 (Sheldrick, 1990)'
_diffrn_ambient_temperature 293(2)
_diffrn_measured_fraction_theta_full 0.998
_diffrn_measured_fraction_theta_max 0.998
_diffrn_measurement_device_type 'APEX II CCD area detector'
_diffrn_measurement_method 'phi and omega scans'
_diffrn_radiation_monochromator graphite
_diffrn_radiation_source 'fine-focus sealed tube'
_diffrn_radiation_type MoK\a
_diffrn_radiation_wavelength 0.71073
_diffrn_reflns_av_R_equivalents 0.0162
_diffrn_reflns_av_sigmaI/netI 0.0175
_diffrn_reflns_limit_h_max 23
_diffrn_reflns_limit_h_min -16
_diffrn_reflns_limit_k_max 7
_diffrn_reflns_limit_k_min -7
_diffrn_reflns_limit_l_max 13
_diffrn_reflns_limit_l_min -13
_diffrn_reflns_number 4116
_diffrn_reflns_theta_full 25.03
_diffrn_reflns_theta_max 25.03
_diffrn_reflns_theta_min 1.76
_exptl_absorpt_coefficient_mu 1.556
_exptl_absorpt_correction_T_max 1.000000
_exptl_absorpt_correction_T_min 0.763686
_exptl_absorpt_correction_type multi-scan
_exptl_absorpt_process_details SADABS
_exptl_crystal_colour 0.34
_exptl_crystal_density_diffrn 1.934
_exptl_crystal_density_meas ?
_exptl_crystal_density_method 'not measured'
_exptl_crystal_description BLOCK
_exptl_crystal_F_000 864
_exptl_crystal_size_max 0.34
_exptl_crystal_size_mid 0.17
_exptl_crystal_size_min 0.10
_refine_diff_density_max 0.848
_refine_diff_density_min -0.723
_refine_diff_density_rms 0.116
_refine_ls_extinction_coef 0.0007(7)
_refine_ls_extinction_expression Fc^*^=kFc[1+0.001xFc^2^\l^3^/sin(2\q)]^-1/4^
_refine_ls_extinction_method SHELXL
_refine_ls_goodness_of_fit_ref 1.166
_refine_ls_hydrogen_treatment mixed
_refine_ls_matrix_type full
_refine_ls_number_parameters 156
_refine_ls_number_reflns 1456
_refine_ls_number_restraints 12
_refine_ls_restrained_S_all 1.187
_refine_ls_R_factor_all 0.0539
_refine_ls_R_factor_gt 0.0487
_refine_ls_shift/su_max 0.001
_refine_ls_shift/su_mean 0.000
_refine_ls_structure_factor_coef Fsqd
_refine_ls_weighting_details 'calc w=1/[\s^2^(Fo^2^)+(0.1138P)^2^+1.6663P] where P=(Fo^2^+2Fc^2^)/3'
_refine_ls_weighting_scheme calc
_refine_ls_wR_factor_gt 0.1538
_refine_ls_wR_factor_ref 0.1615
_reflns_number_gt 1263
_reflns_number_total 1456
_reflns_threshold_expression >2sigma(I)
_cod_data_source_file ic060855ysi20060517_115451.cif
_cod_data_source_block 41128a
_cod_depositor_comments
;
The following automatic conversions were performed:
'_symmetry_cell_setting' value 'Monoclinic' changed to 'monoclinic'
according to '/home/saulius/struct/CIF-dictionaries/cif_core.dic'
dictionary named 'cif_core.dic' version 2.4.1 from
2010-06-29.

'_exptl_absorpt_correction_type' value 'MULTI-SCAN' changed
to 'multi-scan' according to
'/home/saulius/struct/CIF-dictionaries/cif_core.dic' dictionary named
'cif_core.dic' version 2.4.1 from 2010-06-29.

Automatic conversion script
Id: cif_fix_enum 1527 2010-12-29 10:47:43Z saulius 

The following automatic conversions were performed:

'_exptl_crystal_density_meas' value 'NONE' was changed to '?' - the
value is perceived as not measured.

Automatic conversion script
Id: cif_fix_values 3008 2015-01-20 13:52:24Z robertas 
;
_cod_database_code 4306855

loop_
_symmetry_equiv_pos_as_xyz
'x, y, z'
'-x, y, -z'
'x+1/2, y+1/2, z'
'-x+1/2, y+1/2, -z'
'-x, -y, -z'
'x, -y, z'
'-x+1/2, -y+1/2, -z'
'x+1/2, -y+1/2, z'

loop_
_atom_site_label
_atom_site_type_symbol
_atom_site_fract_x
_atom_site_fract_y
_atom_site_fract_z
_atom_site_U_iso_or_equiv
_atom_site_adp_type
_atom_site_occupancy
_atom_site_symmetry_multiplicity
_atom_site_calc_flag
_atom_site_refinement_flags
_atom_site_disorder_assembly
_atom_site_disorder_group
Ag1 Ag 0.48394(3) 0.0000 1.17000(5) 0.0674(4) Uani 1 2 d S . .
O1 O 0.1067(3) 0.0000 0.9870(5) 0.0619(13) Uani 1 2 d SD . .
H1 H 0.1478(11) 0.0000 1.007(6) 0.044(19) Uiso 1 2 d SD . .
N1 N 0.2370(3) 0.0000 0.9298(5) 0.0434(12) Uani 1 2 d S . .
N2 N 0.3075(3) 0.0000 0.9485(5) 0.0463(12) Uani 1 2 d S . .
N3 N 0.4148(3) 0.0000 0.9291(6) 0.0595(16) Uani 1 2 d S . .
N4 N 0.4009(3) 0.0000 1.0451(5) 0.0469(12) Uani 1 2 d S . .
N5 N 0.5332(4) 0.0000 1.3417(6) 0.0643(16) Uani 1 2 d S . .
C1 C 0.0955(3) 0.0000 0.8732(6) 0.0467(14) Uani 1 2 d S . .
C2 C 0.0288(4) 0.0000 0.8334(8) 0.0598(19) Uani 1 2 d S . .
H2 H -0.0053 0.0000 0.8863 0.072 Uiso 1 2 calc SR . .
C3 C 0.0132(4) 0.0000 0.7181(9) 0.066(2) Uani 1 2 d S . .
H3 H -0.0313 0.0000 0.6930 0.079 Uiso 1 2 calc SR . .
C4 C 0.0638(4) 0.0000 0.6372(8) 0.067(2) Uani 1 2 d S . .
H4 H 0.0530 0.0000 0.5586 0.081 Uiso 1 2 calc SR . .
C5 C 0.1297(4) 0.0000 0.6743(7) 0.0586(18) Uani 1 2 d S . .
H5 H 0.1633 0.0000 0.6204 0.070 Uiso 1 2 calc SR . .
C6 C 0.1466(3) 0.0000 0.7924(6) 0.0452(14) Uani 1 2 d S . .
C7 C 0.2163(3) 0.0000 0.8249(6) 0.0435(14) Uani 1 2 d S . .
H7 H 0.2476 0.0000 0.7670 0.052 Uiso 1 2 calc SR . .
C8 C 0.3571(4) 0.0000 0.8734(7) 0.070(2) Uani 1 2 d S . .
H8 H 0.3513 0.0000 0.7935 0.083 Uiso 1 2 calc SR . .
C9 C 0.3359(3) 0.0000 1.0536(6) 0.0424(13) Uani 1 2 d S . .
H9 H 0.3131 0.0000 1.1225 0.051 Uiso 1 2 calc SR . .
C10 C 0.5708(4) 0.0000 1.4158(6) 0.0522(16) Uani 1 2 d S . .
C11 C 0.6203(5) 0.0000 1.5097(7) 0.0640(19) Uani 1 2 d S . .
H11A H 0.5987 0.0266 1.5813 0.096 Uiso 0.50 1 calc PR . .
H11B H 0.6528 0.1056 1.4965 0.096 Uiso 0.50 1 calc PR . .
H11C H 0.6420 -0.1322 1.5135 0.096 Uiso 0.50 1 calc PR . .
Cl1 Cl 0.29829(9) 0.5000 0.69084(15) 0.0528(5) Uani 1 2 d SD . .
O2 O 0.3147(7) 0.5000 0.8125(6) 0.234(10) Uani 1 2 d SD A .
O3 O 0.2598(8) 0.325(2) 0.6593(13) 0.220(13) Uani 0.50 1 d PD A 1
O4 O 0.3581(7) 0.5000 0.6257(14) 0.190(15) Uani 0.50 2 d SPD A 1
O3' O 0.2255(5) 0.5000 0.6819(18) 0.33(2) Uani 1 2 d SD A 2
O4' O 0.3226(9) 0.318(2) 0.6406(12) 0.103(8) Uani 0.25 1 d PD A 2

loop_
_atom_site_aniso_label
_atom_site_aniso_U_11
_atom_site_aniso_U_22
_atom_site_aniso_U_33
_atom_site_aniso_U_23
_atom_site_aniso_U_13
_atom_site_aniso_U_12
Ag1 0.0355(4) 0.1168(7) 0.0495(5) 0.000 -0.0064(3) 0.000
O1 0.036(3) 0.091(4) 0.058(3) 0.000 0.006(2) 0.000
N1 0.023(2) 0.055(3) 0.053(3) 0.000 0.001(2) 0.000
N2 0.030(3) 0.058(3) 0.052(3) 0.000 0.001(2) 0.000
N3 0.032(3) 0.096(5) 0.050(3) 0.000 0.002(2) 0.000
N4 0.036(3) 0.060(3) 0.045(3) 0.000 -0.003(2) 0.000
N5 0.054(4) 0.085(4) 0.053(4) 0.000 -0.006(3) 0.000
C1 0.035(3) 0.043(3) 0.061(4) 0.000 0.000(3) 0.000
C2 0.036(3) 0.061(4) 0.082(6) 0.000 0.003(4) 0.000
C3 0.041(4) 0.063(4) 0.091(6) 0.000 -0.026(4) 0.000
C4 0.055(5) 0.076(5) 0.070(5) 0.000 -0.022(4) 0.000
C5 0.052(4) 0.070(4) 0.053(4) 0.000 -0.012(3) 0.000
C6 0.040(3) 0.042(3) 0.053(4) 0.000 -0.006(3) 0.000
C7 0.036(3) 0.049(3) 0.045(4) 0.000 -0.003(3) 0.000
C8 0.025(3) 0.132(7) 0.051(4) 0.000 -0.004(3) 0.000
C9 0.034(3) 0.048(3) 0.045(3) 0.000 0.001(3) 0.000
C10 0.053(4) 0.059(4) 0.045(4) 0.000 0.004(4) 0.000
C11 0.067(5) 0.076(5) 0.048(4) 0.000 -0.007(4) 0.000
Cl1 0.0471(10) 0.0620(10) 0.0495(9) 0.000 0.0041(7) 0.000
O2 0.191(15) 0.42(3) 0.090(8) 0.000 -0.032(8) 0.000
O3 0.18(2) 0.115(12) 0.35(4) 0.057(16) -0.12(2) -0.069(14)
O4 0.074(12) 0.38(5) 0.118(17) 0.000 0.041(12) 0.000
O3' 0.17(2) 0.49(6) 0.33(4) 0.000 -0.08(2) 0.000
O4' 0.16(2) 0.054(9) 0.098(13) -0.022(9) 0.076(15) 0.015(12)

loop_
_atom_type_symbol
_atom_type_description
_atom_type_scat_dispersion_real
_atom_type_scat_dispersion_imag
_atom_type_scat_source
C C 0.0033 0.0016 'International Tables Vol C Tables 4.2.6.8 and 6.1.1.4'
H H 0.0000 0.0000 'International Tables Vol C Tables 4.2.6.8 and 6.1.1.4'
N N 0.0061 0.0033 'International Tables Vol C Tables 4.2.6.8 and 6.1.1.4'
O O 0.0106 0.0060 'International Tables Vol C Tables 4.2.6.8 and 6.1.1.4'
Cl Cl 0.1484 0.1585 'International Tables Vol C Tables 4.2.6.8 and 6.1.1.4'
Ag Ag -0.8971 1.1015 'International Tables Vol C Tables 4.2.6.8 and 6.1.1.4'

loop_
_geom_angle_atom_site_label_1
_geom_angle_atom_site_label_2
_geom_angle_atom_site_label_3
_geom_angle
_geom_angle_site_symmetry_1
_geom_angle_site_symmetry_3
_geom_angle_publ_flag
N4 Ag1 N5 156.8(3) . . ?
N4 Ag1 N3 109.2(2) . 5_657 ?
N5 Ag1 N3 94.1(2) . 5_657 ?
C1 O1 H1 114(5) . . ?
C7 N1 N2 116.2(6) . . ?
C9 N2 C8 106.7(6) . . ?
C9 N2 N1 122.5(5) . . ?
C8 N2 N1 130.7(6) . . ?
C8 N3 N4 106.2(6) . . ?
C8 N3 Ag1 121.3(5) . 5_657 ?
N4 N3 Ag1 132.4(4) . 5_657 ?
C9 N4 N3 107.6(5) . . ?
C9 N4 Ag1 134.0(5) . . ?
N3 N4 Ag1 118.4(4) . . ?
C10 N5 Ag1 164.7(7) . . ?
O1 C1 C2 117.3(6) . . ?
O1 C1 C6 123.7(6) . . ?
C2 C1 C6 119.0(7) . . ?
C3 C2 C1 120.9(7) . . ?
C3 C2 H2 119.5 . . ?
C1 C2 H2 119.5 . . ?
C2 C3 C4 120.3(7) . . ?
C2 C3 H3 119.8 . . ?
C4 C3 H3 119.8 . . ?
C5 C4 C3 119.8(8) . . ?
C5 C4 H4 120.1 . . ?
C3 C4 H4 120.1 . . ?
C4 C5 C6 120.6(8) . . ?
C4 C5 H5 119.7 . . ?
C6 C5 H5 119.7 . . ?
C5 C6 C1 119.4(7) . . ?
C5 C6 C7 117.6(7) . . ?
C1 C6 C7 123.0(6) . . ?
N1 C7 C6 122.7(6) . . ?
N1 C7 H7 118.7 . . ?
C6 C7 H7 118.7 . . ?
N3 C8 N2 110.0(7) . . ?
N3 C8 H8 125.0 . . ?
N2 C8 H8 125.0 . . ?
N4 C9 N2 109.5(5) . . ?
N4 C9 H9 125.3 . . ?
N2 C9 H9 125.3 . . ?
N5 C10 C11 178.9(8) . . ?
C10 C11 H11A 109.5 . . ?
C10 C11 H11B 109.5 . . ?
H11A C11 H11B 109.5 . . ?
C10 C11 H11C 109.5 . . ?
H11A C11 H11C 109.5 . . ?
H11B C11 H11C 109.5 . . ?
O4' Cl1 O4' 113.7(15) . 6_565 ?
O4' Cl1 O3 139.2(9) . 6_565 ?
O4' Cl1 O3 54.1(10) 6_565 6_565 ?
O4' Cl1 O3 54.1(10) . . ?
O4' Cl1 O3 139.2(9) 6_565 . ?
O3 Cl1 O3 106.8(16) 6_565 . ?
O4' Cl1 O4 58.5(8) . . ?
O4' Cl1 O4 58.5(8) 6_565 . ?
O3 Cl1 O4 108.7(7) 6_565 . ?
O3 Cl1 O4 108.7(7) . . ?
O4' Cl1 O2 109.5(6) . . ?
O4' Cl1 O2 109.5(6) 6_565 . ?
O3 Cl1 O2 111.2(6) 6_565 . ?
O3 Cl1 O2 111.2(6) . . ?
O4 Cl1 O2 110.1(7) . . ?
O4' Cl1 O3' 109.1(7) . . ?
O4' Cl1 O3' 109.1(7) 6_565 . ?
O3 Cl1 O3' 56.3(8) 6_565 . ?
O3 Cl1 O3' 56.3(8) . . ?
O4 Cl1 O3' 144.1(10) . . ?
O2 Cl1 O3' 105.7(8) . . ?

loop_
_geom_bond_atom_site_label_1
_geom_bond_atom_site_label_2
_geom_bond_distance
_geom_bond_site_symmetry_2
_geom_bond_publ_flag
Ag1 N4 2.173(5) . ?
Ag1 N5 2.195(8) . ?
Ag1 N3 2.356(6) 5_657 ?
O1 C1 1.330(9) . ?
O1 H1 0.848(11) . ?
N1 C7 1.273(9) . ?
N1 N2 1.420(7) . ?
N2 C9 1.329(9) . ?
N2 C8 1.337(9) . ?
N3 C8 1.308(10) . ?
N3 N4 1.379(9) . ?
N3 Ag1 2.356(6) 5_657 ?
N4 C9 1.306(8) . ?
N5 C10 1.125(11) . ?
C1 C2 1.400(10) . ?
C1 C6 1.405(10) . ?
C2 C3 1.363(12) . ?
C2 H2 0.9300 . ?
C3 C4 1.398(13) . ?
C3 H3 0.9300 . ?
C4 C5 1.375(11) . ?
C4 H4 0.9300 . ?
C5 C6 1.399(11) . ?
C5 H5 0.9300 . ?
C6 C7 1.435(9) . ?
C7 H7 0.9300 . ?
C8 H8 0.9300 . ?
C9 H9 0.9300 . ?
C10 C11 1.450(11) . ?
C11 H11A 0.9600 . ?
C11 H11B 0.9600 . ?
C11 H11C 0.9600 . ?
Cl1 O4' 1.404(7) . ?
Cl1 O4' 1.404(8) 6_565 ?
Cl1 O3 1.413(7) 6_565 ?
Cl1 O3 1.413(7) . ?
Cl1 O4 1.433(8) . ?
Cl1 O2 1.438(7) . ?
Cl1 O3' 1.458(9) . ?

loop_
_geom_torsion_atom_site_label_1
_geom_torsion_atom_site_label_2
_geom_torsion_atom_site_label_3
_geom_torsion_atom_site_label_4
_geom_torsion
_geom_torsion_site_symmetry_1
_geom_torsion_site_symmetry_2
_geom_torsion_site_symmetry_3
_geom_torsion_site_symmetry_4
_geom_torsion_publ_flag
C7 N1 N2 C9 180.000(2) . . . . ?
C7 N1 N2 C8 0.000(2) . . . . ?
C8 N3 N4 C9 0.000(2) . . . . ?
Ag1 N3 N4 C9 180.000(2) 5_657 . . . ?
C8 N3 N4 Ag1 180.000(1) . . . . ?
Ag1 N3 N4 Ag1 0.000(2) 5_657 . . . ?
N5 Ag1 N4 C9 0.000(3) . . . . ?
N3 Ag1 N4 C9 180.000(2) 5_657 . . . ?
N5 Ag1 N4 N3 180.000(2) . . . . ?
N3 Ag1 N4 N3 0.000(1) 5_657 . . . ?
N4 Ag1 N5 C10 180.000(8) . . . . ?
N3 Ag1 N5 C10 0.000(9) 5_657 . . . ?
O1 C1 C2 C3 180.000(2) . . . . ?
C6 C1 C2 C3 0.000(2) . . . . ?
C1 C2 C3 C4 0.000(2) . . . . ?
C2 C3 C4 C5 0.000(2) . . . . ?
C3 C4 C5 C6 0.000(2) . . . . ?
C4 C5 C6 C1 0.000(2) . . . . ?
C4 C5 C6 C7 180.000(1) . . . . ?
O1 C1 C6 C5 180.000(2) . . . . ?
C2 C1 C6 C5 0.000(2) . . . . ?
O1 C1 C6 C7 0.000(2) . . . . ?
C2 C1 C6 C7 180.000(2) . . . . ?
N2 N1 C7 C6 180.000(1) . . . . ?
C5 C6 C7 N1 180.000(1) . . . . ?
C1 C6 C7 N1 0.000(2) . . . . ?
N4 N3 C8 N2 0.000(2) . . . . ?
Ag1 N3 C8 N2 180.000(1) 5_657 . . . ?
C9 N2 C8 N3 0.000(2) . . . . ?
N1 N2 C8 N3 180.000(2) . . . . ?
N3 N4 C9 N2 0.000(2) . . . . ?
Ag1 N4 C9 N2 180.000(2) . . . . ?
C8 N2 C9 N4 0.000(2) . . . . ?
N1 N2 C9 N4 180.000(2) . . . . ?
Ag1 N5 C10 C11 0.00(19) . . . . ?
